data_8107631
loop_
_publ_author_name
'Ovchinnikov, Alexander'
'H\"ohn, Peter'
'Borrmann, Horst'
'Kazancio\(glu, Monika'
'Kniep, R\"udiger'

_publ_section_title
;
 Crystal structure of pentastrontium bis(dinitridocobaltate(I)),
 Sr5[CoN2]2, Co2N4Sr5
;
_journal_issue 1
_journal_name_full 'Zeitschrift f\"ur Kristallographie - New Crystal Structures'
_journal_page_first 3
_journal_page_last 4
_journal_paper_doi 10.1515/ncrs-2014-9131
_journal_volume 230
_journal_year 2015
_chemical_formula_sum 'Co2 N4 Sr5'
_chemical_formula_weight 611.993
_chemical_name_common
;
pentastrontium bis(dinitridocobaltate(I))
;
_space_group_IT_number 130
_space_group_name_Hall '-P 4a 2ac'
_space_group_name_H-M_alt 'P 4/n c c :2'
_symmetry_cell_setting tetragonal
_symmetry_Int_Tables_number 130
_symmetry_space_group_name_Hall '-P 4a 2ac'
_symmetry_space_group_name_H-M 'P 4/n c c :2'
_cell_angle_alpha 90.
_cell_angle_beta 90.
_cell_angle_gamma 90.
_cell_formula_units_Z 4
_cell_length_a 8.6730(5)
_cell_length_b 8.6730(5)
_cell_length_c 12.443(1)
_cell_volume 935.97(11)
_diffrn_ambient_temperature 295
_diffrn_radiation_probe x-ray
_diffrn_radiation_type MoK\a
_diffrn_radiation_wavelength 0.71073
_exptl_absorpt_coefficient_mu 31.667
_exptl_crystal_density_diffrn 4.343
_exptl_crystal_density_method 'Not Measured'
_exptl_crystal_F_000 1088
_refine_ls_number_parameters 27
_refine_ls_number_reflns 816
_refine_ls_R_factor_gt 0.0293
_refine_ls_wR_factor_gt 0.0684
_cod_data_source_file Z-2015-3.cif
_cod_data_source_block 1
_cod_original_cell_volume 935.97(13)
_cod_original_sg_symbol_H-M 'P 4/n c c'
_cod_database_code 8107631

loop_
_space_group_symop_id
_space_group_symop_operation_xyz
1 x,y,z
2 1/2-y,x,z
3 1/2-x,1/2-y,z
4 y,1/2-x,z
5 1/2+x,-y,1/2-z
6 1/2+y,1/2+x,1/2-z
7 -x,1/2+y,1/2-z
8 -y,-x,1/2-z
9 -x,-y,-z
10 1/2+y,-x,-z
11 1/2+x,1/2+y,-z
12 -y,1/2+x,-z
13 1/2-x,y,1/2+z
14 1/2-y,1/2-x,1/2+z
15 x,1/2-y,1/2+z
16 y,x,1/2+z

loop_
_atom_site_aniso_label
_atom_site_aniso_U_11
_atom_site_aniso_U_22
_atom_site_aniso_U_33
_atom_site_aniso_U_23
_atom_site_aniso_U_13
_atom_site_aniso_U_12
Sr1 0.0107(2) 0.0107(2) 0.0151(3) 0.0000 0.0000 0.0000
Sr2 0.0090(2) 0.0078(2) 0.0088(2) 0.0001(1) 0.0006(1) -0.0008(1)
Co1 0.0096(2) 0.0096(2) 0.0076(3) 0.0000(2) 0.0000(2) 0.0017(2)
N1 0.0140(10) 0.0100(10) 0.0090(10) 0.0000(10) -0.0020(10) -0.0010(10)

loop_
_atom_site_label
_atom_site_type_symbol
_atom_site_thermal_displace_type
_atom_site_fract_x
_atom_site_fract_y
_atom_site_fract_z
_atom_site_occupancy
_atom_site_U_iso_or_equiv
_atom_site_calc_flag
_atom_site_refinement_flags
_atom_site_disorder_assembly
_atom_site_disorder_group
Sr1 Sr Uani 0.25000 0.25000 0.15352(6) 1.000 0.0122(1) . . . .
Sr2 Sr Uani 0.07635(4) 0.63269(4) 0.09827(3) 1.000 0.0085(1) . . . .
Co1 Co Uani 0.40890(6) -0.40890(6) 0.25000 1.000 0.0089(1) . . . .
N1 N Uani 0.5501(4) 0.1406(4) 0.1118(3) 1.000 0.0110(6) . . . .

loop_
_atom_type_symbol
_atom_type_description
_atom_type_scat_dispersion_real
_atom_type_scat_dispersion_imag
_atom_type_scat_source
Co Co 0.3494 0.9721 ' International Tables Vol C Tables 4.2.6.8 and 6.1.1.4'
N N 0.0061 0.0033 ' International Tables Vol C Tables 4.2.6.8 and 6.1.1.4'
Sr Sr -1.5307 3.2498 ' International Tables Vol C Tables 4.2.6.8 and 6.1.1.4'

loop_
_geom_angle_atom_site_label_1
_geom_angle_atom_site_label_2
_geom_angle_atom_site_label_3
_geom_angle
_geom_angle_site_symmetry_1
_geom_angle_site_symmetry_2
_geom_angle_site_symmetry_3
_geom_angle_publ_flag
N1 Co1 N1 176.70(16) 2_545 . 7_645 yes

loop_
_geom_bond_atom_site_label_1
_geom_bond_atom_site_label_2
_geom_bond_distance
_geom_bond_site_symmetry_1
_geom_bond_site_symmetry_2
_geom_bond_publ_flag
Co1 N1 1.808(4) . 2_545 yes
Co1 N1 1.808(4) . 7_645 yes
